data_7709554
loop_
_publ_author_name
'Chen, Zhikang'
'Zhang, Kewang'
'Zhang, Bei'
'Zhang, Jun'

_publ_section_title
;
 Na2SrB16O26: A New Borate with Independent Interpenetrating B--O Networks
 and Deep-Ultraviolet Cutoff Edge
;
_journal_name_full 'Dalton Transactions'
_journal_paper_doi 10.1039/D2DT00009A
_journal_year 2022
_chemical_formula_moiety '0.5(B32 Na4 O52 Sr2)'
_chemical_formula_sum 'B16 Na2 O26 Sr'
_chemical_formula_weight 722.56
_space_group_crystal_system monoclinic
_space_group_IT_number 14
_space_group_name_Hall '-P 2ybc'
_space_group_name_H-M_alt 'P 1 21/c 1'
_audit_creation_date 2021-08-30
_audit_creation_method
;
Olex2 1.2
(compiled 2018.05.29 svn.r3508 for OlexSys, GUI svn.r5506)
;
_audit_update_record
;
2021-11-22 deposited with the CCDC.	2022-02-15 downloaded from the CCDC.
;
_cell_angle_alpha 90
_cell_angle_beta 101.931(4)
_cell_angle_gamma 90
_cell_formula_units_Z 2
_cell_length_a 11.5452(10)
_cell_length_b 7.7477(8)
_cell_length_c 10.3879(11)
_cell_measurement_reflns_used 2998
_cell_measurement_temperature 273.15
_cell_measurement_theta_max 27.44
_cell_measurement_theta_min 3.31
_cell_volume 909.11(16)
_computing_cell_refinement 'SAINT V8.40B (?, 2016)'
_computing_data_reduction 'SAINT V8.40B (?, 2016)'
_computing_molecular_graphics 'Olex2 (Dolomanov et al., 2009)'
_computing_publication_material 'Olex2 (Dolomanov et al., 2009)'
_computing_structure_refinement 'XL (Sheldrick, 2008)'
_computing_structure_solution 'SHELXT 2014/5 (Sheldrick, 2014)'
_diffrn_ambient_temperature 273.15
_diffrn_measured_fraction_theta_full 0.994
_diffrn_measured_fraction_theta_max 0.994
_diffrn_measurement_device_type 'Bruker APEX-II CCD'
_diffrn_measurement_method '\f and \w scans'
_diffrn_radiation_type MoK\a
_diffrn_radiation_wavelength 0.71073
_diffrn_reflns_av_R_equivalents 0.0539
_diffrn_reflns_av_unetI/netI 0.0462
_diffrn_reflns_Laue_measured_fraction_full 0.994
_diffrn_reflns_Laue_measured_fraction_max 0.994
_diffrn_reflns_limit_h_max 13
_diffrn_reflns_limit_h_min -14
_diffrn_reflns_limit_k_max 10
_diffrn_reflns_limit_k_min -9
_diffrn_reflns_limit_l_max 13
_diffrn_reflns_limit_l_min -13
_diffrn_reflns_number 8920
_diffrn_reflns_point_group_measured_fraction_full 0.994
_diffrn_reflns_point_group_measured_fraction_max 0.994
_diffrn_reflns_theta_full 25.242
_diffrn_reflns_theta_max 27.498
_diffrn_reflns_theta_min 3.188
_diffrn_standards_number 0
_exptl_absorpt_coefficient_mu 3.164
_exptl_absorpt_correction_T_max 0.7456
_exptl_absorpt_correction_T_min 0.6437
_exptl_absorpt_correction_type multi-scan
_exptl_absorpt_process_details
;
SADABS-2016/2 (Bruker,2016/2) was used for absorption correction.
wR2(int) was 0.0815 before and 0.0591 after correction.
The Ratio of minimum to maximum transmission is 0.8633.
The \l/2 correction factor is Not present.
;
_exptl_crystal_colour 'clear light colourless'
_exptl_crystal_colour_lustre clear
_exptl_crystal_colour_modifier light
_exptl_crystal_colour_primary colourless
_exptl_crystal_density_diffrn 2.640
_exptl_crystal_description irregular
_exptl_crystal_F_000 696
_exptl_crystal_size_max 0.166
_exptl_crystal_size_mid 0.139
_exptl_crystal_size_min 0.092
_refine_diff_density_max 0.854
_refine_diff_density_min -0.766
_refine_diff_density_rms 0.106
_refine_ls_extinction_coef 0.008(2)
_refine_ls_extinction_expression Fc^*^=kFc[1+0.001xFc^2^\l^3^/sin(2\q)]^-1/4^
_refine_ls_extinction_method 'SHELXL-2016/6 (Sheldrick 2016)'
_refine_ls_goodness_of_fit_ref 1.039
_refine_ls_hydrogen_treatment undef
_refine_ls_matrix_type full
_refine_ls_number_parameters 206
_refine_ls_number_reflns 2069
_refine_ls_number_restraints 0
_refine_ls_restrained_S_all 1.039
_refine_ls_R_factor_all 0.0411
_refine_ls_R_factor_gt 0.0355
_refine_ls_shift/su_max 0.000
_refine_ls_shift/su_mean 0.000
_refine_ls_structure_factor_coef Fsqd
_refine_ls_weighting_details 'w=1/[\s^2^(Fo^2^)+(0.0526P)^2^+0.7643P] where P=(Fo^2^+2Fc^2^)/3'
_refine_ls_weighting_scheme calc
_refine_ls_wR_factor_gt 0.0929
_refine_ls_wR_factor_ref 0.0979
_reflns_Friedel_coverage 0.000
_reflns_number_gt 1830
_reflns_number_total 2069
_reflns_threshold_expression 'I > 2\s(I)'
_cod_data_source_file d2dt00009a2.cif
_cod_data_source_block 222
_cod_depositor_comments
;
The following automatic conversions were performed:

data item '_exptl_absorpt_correction_type' value 'Multi-scan' was
changed to 'multi-scan' in accordance with the
/home/data/users/saulius/crontab/automatic-downloads/rss-feeds/RSC/lib/dictionaries/cif_core.dic
dictionary named 'cif_core.dic' version 2.4.2 last updated on
2011-04-26.

Automatic conversion script
Id: cif_fix_values 7556 2019-12-06 15:28:31Z antanas 
;
_cod_database_code 7709554
_shelx_shelxl_version_number 2016/6
_shelx_space_group_comment
;
The symmetry employed for this shelxl refinement is uniquely defined
by the following loop, which should always be used as a source of
symmetry information in preference to the above space-group names.
They are only intended as comments.
;
_shelx_estimated_absorpt_t_max 0.760
_shelx_estimated_absorpt_t_min 0.622
_olex2_refinement_description
;
;
_olex2_submission_special_instructions 'No special instructions were received'

loop_
_space_group_symop_operation_xyz
'x, y, z'
'-x, y+1/2, -z+1/2'
'-x, -y, -z'
'x, -y-1/2, z-1/2'

loop_
_atom_site_label
_atom_site_type_symbol
_atom_site_fract_x
_atom_site_fract_y
_atom_site_fract_z
_atom_site_U_iso_or_equiv
_atom_site_adp_type
_atom_site_occupancy
_atom_site_site_symmetry_order
_atom_site_calc_flag
_atom_site_refinement_flags_posn
_atom_site_refinement_flags_adp
_atom_site_refinement_flags_occupancy
_atom_site_disorder_assembly
_atom_site_disorder_group
Sr1 Sr 0.500000 0.500000 1.000000 0.02551(17) Uani 1 2 d S T P . .
Na1 Na 0.88309(12) 0.3960(3) 0.68295(15) 0.0486(5) Uani 1 1 d . . . . .
O11 O 0.41721(14) 0.7210(2) 0.77516(18) 0.0114(4) Uani 1 1 d . . . . .
O9 O 0.52957(15) 0.6887(2) 0.60184(18) 0.0122(4) Uani 1 1 d . . . . .
O7 O 0.66701(15) 0.4530(2) 0.62340(19) 0.0122(4) Uani 1 1 d . . . . .
O8 O 0.64700(15) 0.6539(2) 0.44555(18) 0.0138(4) Uani 1 1 d . . . . .
O10 O 0.55838(16) 0.5105(2) 0.79157(19) 0.0113(4) Uani 1 1 d . . . . .
O3 O 0.96890(15) 0.2879(2) 0.47517(18) 0.0133(4) Uani 1 1 d . . . . .
O6 O 0.73197(15) 0.6271(2) 0.25710(18) 0.0135(4) Uani 1 1 d . . . . .
O5 O 0.81946(16) 0.4865(2) 0.45624(19) 0.0140(4) Uani 1 1 d . . . . .
O1 O 1.11234(15) 0.0848(3) 0.55978(18) 0.0152(4) Uani 1 1 d . . . . .
O2 O 1.09853(16) 0.1840(3) 0.34028(19) 0.0172(4) Uani 1 1 d . . . . .
O12 O 0.25075(15) 0.8791(2) 0.65612(18) 0.0137(4) Uani 1 1 d . . . . .
O4 O 0.88930(16) 0.4143(3) 0.26273(19) 0.0169(4) Uani 1 1 d . . . . .
O13 O 0.25138(17) 0.9783(2) 0.4388(2) 0.0155(4) Uani 1 1 d . . . . .
B5 B 0.5011(2) 0.6450(4) 0.7216(3) 0.0099(5) Uani 1 1 d . . . . .
B3 B 0.7325(2) 0.5890(4) 0.3833(3) 0.0113(5) Uani 1 1 d . . . . .
B4 B 0.6185(2) 0.5943(4) 0.5600(3) 0.0107(5) Uani 1 1 d . . . . .
B6 B 0.3610(2) 0.8902(3) 0.7533(3) 0.0088(5) Uani 1 1 d . . . . .
B7 B 0.2080(2) 0.9794(4) 0.5509(3) 0.0117(5) Uani 1 1 d . . . . .
B1 B 1.0607(2) 0.1845(4) 0.4544(3) 0.0125(5) Uani 1 1 d . . . . .
B8 B 0.1837(2) 1.0518(4) 0.3147(3) 0.0124(5) Uani 1 1 d . . . . .
B2 B 0.8913(2) 0.3935(4) 0.3908(3) 0.0129(6) Uani 1 1 d . . . . .

loop_
_atom_site_aniso_label
_atom_site_aniso_U_11
_atom_site_aniso_U_22
_atom_site_aniso_U_33
_atom_site_aniso_U_23
_atom_site_aniso_U_13
_atom_site_aniso_U_12
Sr1 0.0438(3) 0.0204(2) 0.0187(2) -0.00710(15) 0.02138(18) -0.01006(16)
Na1 0.0254(7) 0.0949(14) 0.0287(8) 0.0335(9) 0.0129(6) 0.0169(7)
O11 0.0103(8) 0.0114(9) 0.0135(9) 0.0012(7) 0.0051(6) 0.0018(6)
O9 0.0118(8) 0.0150(9) 0.0104(9) 0.0030(7) 0.0040(6) 0.0036(6)
O7 0.0119(8) 0.0124(8) 0.0141(9) 0.0028(7) 0.0065(7) 0.0032(6)
O8 0.0137(9) 0.0163(9) 0.0133(9) 0.0048(7) 0.0071(7) 0.0050(6)
O10 0.0141(9) 0.0109(9) 0.0100(9) 0.0016(6) 0.0054(7) 0.0044(6)
O3 0.0124(9) 0.0174(9) 0.0104(9) 0.0003(7) 0.0034(6) 0.0037(7)
O6 0.0131(9) 0.0160(9) 0.0125(9) 0.0035(7) 0.0052(7) 0.0034(7)
O5 0.0136(9) 0.0195(10) 0.0097(9) 0.0021(7) 0.0042(7) 0.0060(7)
O1 0.0141(9) 0.0220(10) 0.0101(9) 0.0023(7) 0.0039(7) 0.0062(7)
O2 0.0184(9) 0.0231(10) 0.0115(9) 0.0040(8) 0.0060(7) 0.0082(7)
O12 0.0108(8) 0.0164(9) 0.0124(9) 0.0026(7) -0.0006(7) -0.0009(6)
O4 0.0180(9) 0.0218(10) 0.0125(10) 0.0028(8) 0.0064(7) 0.0071(7)
O13 0.0151(9) 0.0204(10) 0.0118(10) 0.0024(7) 0.0047(7) 0.0065(7)
B5 0.0088(12) 0.0106(13) 0.0103(13) -0.0001(10) 0.0017(9) -0.0015(9)
B3 0.0113(12) 0.0133(13) 0.0097(13) 0.0004(10) 0.0032(9) -0.0023(10)
B4 0.0094(12) 0.0138(13) 0.0086(13) -0.0012(10) 0.0016(9) -0.0020(9)
B6 0.0082(12) 0.0094(12) 0.0089(12) 0.0007(10) 0.0023(9) -0.0003(9)
B7 0.0091(12) 0.0135(13) 0.0120(14) -0.0020(10) 0.0013(10) -0.0006(9)
B1 0.0114(13) 0.0126(13) 0.0130(14) -0.0005(10) 0.0011(10) 0.0004(10)
B8 0.0136(13) 0.0164(14) 0.0077(13) -0.0016(11) 0.0032(10) 0.0020(10)
B2 0.0117(13) 0.0139(13) 0.0135(14) -0.0009(11) 0.0038(10) 0.0012(10)

loop_
_atom_type_symbol
_atom_type_description
_atom_type_scat_dispersion_real
_atom_type_scat_dispersion_imag
_atom_type_scat_source
B B 0.0013 0.0007 'International Tables Vol C Tables 4.2.6.8 and 6.1.1.4'
Na Na 0.0362 0.0249 'International Tables Vol C Tables 4.2.6.8 and 6.1.1.4'
O O 0.0106 0.0060 'International Tables Vol C Tables 4.2.6.8 and 6.1.1.4'
Sr Sr -1.5307 3.2498 'International Tables Vol C Tables 4.2.6.8 and 6.1.1.4'

loop_
_geom_angle_atom_site_label_1
_geom_angle_atom_site_label_2
_geom_angle_atom_site_label_3
_geom_angle
_geom_angle_site_symmetry_1
_geom_angle_site_symmetry_3
_geom_angle_publ_flag
O11 Sr1 O11 180.00(5) 3_667 . ?
O11 Sr1 O8 58.28(5) 3_667 2_646 ?
O11 Sr1 O8 121.72(5) . 2_646 ?
O11 Sr1 O8 121.72(5) 3_667 4_576 ?
O11 Sr1 O8 58.28(5) . 4_576 ?
O11 Sr1 B5 154.34(6) . 3_667 ?
O11 Sr1 B5 25.66(6) 3_667 3_667 ?
O11 Sr1 B5 154.34(6) 3_667 . ?
O11 Sr1 B5 25.66(6) . . ?
O9 Sr1 O11 102.96(5) 2_646 . ?
O9 Sr1 O11 77.04(5) 2_646 3_667 ?
O9 Sr1 O11 77.04(5) 4_576 . ?
O9 Sr1 O11 102.96(5) 4_576 3_667 ?
O9 Sr1 O9 180.0 4_576 2_646 ?
O9 Sr1 O8 44.86(5) 4_576 4_576 ?
O9 Sr1 O8 135.14(5) 2_646 4_576 ?
O9 Sr1 O8 135.14(5) 4_576 2_646 ?
O9 Sr1 O8 44.86(5) 2_646 2_646 ?
O9 Sr1 O13 94.46(5) 2_646 2_646 ?
O9 Sr1 O13 85.54(5) 4_576 2_646 ?
O9 Sr1 O13 94.46(5) 4_576 4_576 ?
O9 Sr1 O13 85.54(5) 2_646 4_576 ?
O9 Sr1 B5 91.02(7) 4_576 . ?
O9 Sr1 B5 88.98(7) 4_576 3_667 ?
O9 Sr1 B5 88.98(7) 2_646 . ?
O9 Sr1 B5 91.02(7) 2_646 3_667 ?
O8 Sr1 O8 180.0 4_576 2_646 ?
O10 Sr1 O11 129.87(5) . 3_667 ?
O10 Sr1 O11 50.13(5) 3_667 3_667 ?
O10 Sr1 O11 50.13(5) . . ?
O10 Sr1 O11 129.87(5) 3_667 . ?
O10 Sr1 O9 72.85(6) . 2_646 ?
O10 Sr1 O9 72.85(6) 3_667 4_576 ?
O10 Sr1 O9 107.15(6) 3_667 2_646 ?
O10 Sr1 O9 107.15(6) . 4_576 ?
O10 Sr1 O8 64.22(5) . 4_576 ?
O10 Sr1 O8 64.22(5) 3_667 2_646 ?
O10 Sr1 O8 115.78(5) . 2_646 ?
O10 Sr1 O8 115.78(5) 3_667 4_576 ?
O10 Sr1 O10 180.0 3_667 . ?
O10 Sr1 O13 75.06(6) . 2_646 ?
O10 Sr1 O13 75.06(6) 3_667 4_576 ?
O10 Sr1 O13 104.94(6) 3_667 2_646 ?
O10 Sr1 O13 104.94(6) . 4_576 ?
O10 Sr1 B5 24.61(6) 3_667 3_667 ?
O10 Sr1 B5 24.61(6) . . ?
O10 Sr1 B5 155.39(6) . 3_667 ?
O10 Sr1 B5 155.39(6) 3_667 . ?
O13 Sr1 O11 68.35(5) 4_576 . ?
O13 Sr1 O11 111.65(5) 2_646 . ?
O13 Sr1 O11 111.65(5) 4_576 3_667 ?
O13 Sr1 O11 68.35(5) 2_646 3_667 ?
O13 Sr1 O8 116.85(5) 4_576 4_576 ?
O13 Sr1 O8 63.15(5) 2_646 4_576 ?
O13 Sr1 O8 116.85(5) 2_646 2_646 ?
O13 Sr1 O8 63.15(5) 4_576 2_646 ?
O13 Sr1 O13 180.00(8) 4_576 2_646 ?
O13 Sr1 B5 88.17(6) 4_576 . ?
O13 Sr1 B5 91.83(6) 4_576 3_667 ?
O13 Sr1 B5 91.83(6) 2_646 . ?
O13 Sr1 B5 88.17(6) 2_646 3_667 ?
B5 Sr1 O8 56.12(6) 3_667 2_646 ?
B5 Sr1 O8 123.88(6) . 2_646 ?
B5 Sr1 O8 123.88(6) 3_667 4_576 ?
B5 Sr1 O8 56.12(6) . 4_576 ?
B5 Sr1 B5 180.00(4) 3_667 . ?
O7 Na1 O3 111.93(8) . . ?
O7 Na1 O2 157.99(9) . 4_566 ?
O7 Na1 O12 56.53(7) . 2_646 ?
O7 Na1 O4 102.06(9) . 4_566 ?
O7 Na1 O4 139.94(10) . 3_766 ?
O7 Na1 B6 28.80(7) . 2_646 ?
O7 Na1 B2 100.76(8) . 4_566 ?
O7 Na1 B2 89.40(8) . . ?
O3 Na1 O2 88.21(7) . 4_566 ?
O3 Na1 O4 81.25(6) . 3_766 ?
O3 Na1 B6 133.30(9) . 2_646 ?
O3 Na1 B2 26.92(7) . . ?
O3 Na1 B2 111.75(9) . 4_566 ?
O5 Na1 O7 67.60(7) . . ?
O5 Na1 O3 52.94(6) . . ?
O5 Na1 O2 134.32(8) . 4_566 ?
O5 Na1 O12 124.03(8) . 2_646 ?
O5 Na1 O4 96.91(8) . 3_766 ?
O5 Na1 O4 125.05(11) . 4_566 ?
O5 Na1 B6 96.21(8) . 2_646 ?
O5 Na1 B2 26.02(7) . . ?
O5 Na1 B2 147.81(11) . 4_566 ?
O2 Na1 O4 48.76(6) 4_566 3_766 ?
O2 Na1 B6 129.46(8) 4_566 2_646 ?
O2 Na1 B2 61.93(7) 4_566 4_566 ?
O2 Na1 B2 112.26(8) 4_566 . ?
O12 Na1 O3 154.25(11) 2_646 . ?
O12 Na1 O2 101.46(7) 2_646 4_566 ?
O12 Na1 O4 73.27(7) 2_646 4_566 ?
O12 Na1 O4 122.99(9) 2_646 3_766 ?
O12 Na1 B6 28.56(6) 2_646 2_646 ?
O12 Na1 B2 55.35(7) 2_646 4_566 ?
O12 Na1 B2 144.39(9) 2_646 . ?
O4 Na1 O3 88.68(9) 4_566 . ?
O4 Na1 O2 68.38(7) 4_566 4_566 ?
O4 Na1 O4 116.35(6) 4_566 3_766 ?
O4 Na1 B6 142.70(10) 3_766 2_646 ?
O4 Na1 B6 83.07(8) 4_566 2_646 ?
O4 Na1 B2 108.29(10) 4_566 . ?
O4 Na1 B2 24.94(7) 4_566 4_566 ?
O4 Na1 B2 89.07(7) 3_766 . ?
O4 Na1 B2 109.16(8) 3_766 4_566 ?
B6 Na1 B2 74.50(8) 2_646 4_566 ?
B6 Na1 B2 116.03(9) 2_646 . ?
B2 Na1 B2 133.18(9) . 4_566 ?
B5 O11 Sr1 85.93(14) . . ?
B5 O11 B6 131.5(2) . . ?
B6 O11 Sr1 135.96(15) . . ?
B5 O9 Sr1 123.23(15) . 2_656 ?
B5 O9 B4 118.3(2) . . ?
B4 O9 Sr1 113.40(15) . 2_656 ?
B4 O7 Na1 124.37(16) . . ?
B4 O7 B6 123.7(2) . 2_646 ?
B6 O7 Na1 96.60(14) 2_646 . ?
B3 O8 Sr1 145.29(16) . 2_656 ?
B4 O8 Sr1 84.33(14) . 2_656 ?
B4 O8 B3 127.1(2) . . ?
B5 O10 Sr1 108.17(16) . . ?
B5 O10 B6 126.1(2) . 2_646 ?
B6 O10 Sr1 125.67(15) 2_646 . ?
B1 O3 Na1 136.78(17) . . ?
B1 O3 B2 131.4(2) . . ?
B2 O3 Na1 91.51(15) . . ?
B3 O6 B8 122.7(2) . 2_645 ?
B3 O5 Na1 137.92(18) . . ?
B3 O5 B2 118.3(2) . . ?
B2 O5 Na1 103.61(16) . . ?
B1 O1 B7 119.8(2) . 1_645 ?
B1 O2 Na1 96.07(15) . 4_565 ?
B1 O2 B8 120.6(2) . 1_645 ?
B8 O2 Na1 106.85(15) 1_645 4_565 ?
B6 O12 Na1 96.08(14) . 2_656 ?
B7 O12 Na1 109.76(17) . 2_656 ?
B7 O12 B6 130.5(2) . . ?
Na1 O4 Na1 119.76(8) 4_565 3_766 ?
B8 O4 Na1 97.36(15) 2_645 3_766 ?
B8 O4 Na1 121.83(16) 2_645 4_565 ?
B2 O4 Na1 101.82(17) . 4_565 ?
B2 O4 Na1 92.18(15) . 3_766 ?
B2 O4 B8 121.1(2) . 2_645 ?
B7 O13 Sr1 110.20(16) . 2_656 ?
B7 O13 B8 121.5(2) . . ?
B8 O13 Sr1 120.38(16) . 2_656 ?
O11 B5 Sr1 68.41(14) . . ?
O11 B5 O9 125.8(2) . . ?
O11 B5 O10 115.2(2) . . ?
O9 B5 Sr1 165.27(18) . . ?
O10 B5 Sr1 47.22(12) . . ?
O10 B5 O9 119.0(2) . . ?
O6 B3 O8 121.2(2) . . ?
O6 B3 O5 121.3(2) . . ?
O5 B3 O8 117.5(2) . . ?
O9 B4 Sr1 44.61(11) . 2_656 ?
O7 B4 Sr1 161.47(19) . 2_656 ?
O7 B4 O9 122.2(2) . . ?
O7 B4 O8 123.3(2) . . ?
O8 B4 Sr1 72.14(14) . 2_656 ?
O8 B4 O9 114.4(2) . . ?
Na1 B6 Sr1 139.68(9) 2_656 2_656 ?
O11 B6 Sr1 94.47(14) . 2_656 ?
O11 B6 Na1 112.55(15) . 2_656 ?
O11 B6 O7 109.5(2) . 2_656 ?
O11 B6 O10 109.32(19) . 2_656 ?
O7 B6 Sr1 143.42(16) 2_656 2_656 ?
O7 B6 Na1 54.60(11) 2_656 2_656 ?
O10 B6 Sr1 34.28(10) 2_656 2_656 ?
O10 B6 Na1 138.12(17) 2_656 2_656 ?
O10 B6 O7 109.7(2) 2_656 2_656 ?
O12 B6 Sr1 87.92(14) . 2_656 ?
O12 B6 Na1 55.37(12) . 2_656 ?
O12 B6 O11 110.6(2) . . ?
O12 B6 O7 107.8(2) . 2_656 ?
O12 B6 O10 109.9(2) . 2_656 ?
O12 B7 O1 116.5(2) . 1_465 ?
O12 B7 O13 123.6(2) . . ?
O13 B7 O1 119.9(2) . 1_465 ?
O1 B1 O3 115.0(2) . . ?
O2 B1 O3 122.6(2) . . ?
O2 B1 O1 122.3(2) . . ?
O6 B8 O2 110.6(2) 2_655 1_465 ?
O6 B8 O4 111.8(2) 2_655 2_655 ?
O6 B8 O13 108.1(2) 2_655 . ?
O2 B8 O4 105.7(2) 1_465 2_655 ?
O13 B8 O2 111.2(2) . 1_465 ?
O13 B8 O4 109.5(2) . 2_655 ?
Na1 B2 Na1 133.89(10) . 4_565 ?
O3 B2 Na1 61.57(13) . . ?
O3 B2 Na1 86.32(16) . 4_565 ?
O5 B2 Na1 141.81(18) . 4_565 ?
O5 B2 Na1 50.37(13) . . ?
O5 B2 O3 111.9(2) . . ?
O4 B2 Na1 53.25(14) . 4_565 ?
O4 B2 Na1 172.2(2) . . ?
O4 B2 O3 125.3(2) . . ?
O4 B2 O5 122.6(2) . . ?

loop_
_geom_bond_atom_site_label_1
_geom_bond_atom_site_label_2
_geom_bond_distance
_geom_bond_site_symmetry_2
_geom_bond_publ_flag
Sr1 O11 2.8943(18) . ?
Sr1 O11 2.8942(18) 3_667 ?
Sr1 O9 2.6274(18) 2_646 ?
Sr1 O9 2.6274(18) 4_576 ?
Sr1 O8 3.2843(18) 4_576 ?
Sr1 O8 3.2843(18) 2_646 ?
Sr1 O10 2.3984(19) 3_667 ?
Sr1 O10 2.3984(19) . ?
Sr1 O13 2.8137(19) 2_646 ?
Sr1 O13 2.8137(19) 4_576 ?
Sr1 B5 3.105(3) . ?
Sr1 B5 3.105(3) 3_667 ?
Na1 O7 2.483(2) . ?
Na1 O3 2.688(2) . ?
Na1 O5 2.421(2) . ?
Na1 O2 2.750(2) 4_566 ?
Na1 O12 2.503(2) 2_646 ?
Na1 O4 2.538(3) 4_566 ?
Na1 O4 2.962(3) 3_766 ?
Na1 B6 3.026(3) 2_646 ?
Na1 B2 3.056(3) . ?
Na1 B2 3.101(3) 4_566 ?
O11 B5 1.348(3) . ?
O11 B6 1.460(3) . ?
O9 B5 1.393(3) . ?
O9 B4 1.401(3) . ?
O7 B4 1.339(3) . ?
O7 B6 1.467(3) 2_646 ?
O8 B3 1.382(3) . ?
O8 B4 1.377(3) . ?
O10 B5 1.361(3) . ?
O10 B6 1.460(3) 2_646 ?
O3 B1 1.380(3) . ?
O3 B2 1.384(3) . ?
O6 B3 1.342(3) . ?
O6 B8 1.465(3) 2_645 ?
O5 B3 1.378(3) . ?
O5 B2 1.379(3) . ?
O1 B7 1.392(3) 1_645 ?
O1 B1 1.372(3) . ?
O2 B1 1.345(4) . ?
O2 B8 1.481(3) 1_645 ?
O12 B6 1.454(3) . ?
O12 B7 1.349(3) . ?
O4 B8 1.487(3) 2_645 ?
O4 B2 1.336(3) . ?
O13 B7 1.360(4) . ?
O13 B8 1.476(3) . ?

loop_
_geom_torsion_atom_site_label_1
_geom_torsion_atom_site_label_2
_geom_torsion_atom_site_label_3
_geom_torsion_atom_site_label_4
_geom_torsion
_geom_torsion_site_symmetry_1
_geom_torsion_site_symmetry_2
_geom_torsion_site_symmetry_3
_geom_torsion_site_symmetry_4
_geom_torsion_publ_flag
Sr1 O11 B5 O9 -175.5(2) . . . . ?
Sr1 O11 B5 O10 6.7(2) . . . . ?
Sr1 O11 B6 Sr1 146.13(13) . . . 2_656 ?
Sr1 O11 B6 Na1 -64.5(2) . . . 2_656 ?
Sr1 O11 B6 O7 -5.7(3) . . . 2_656 ?
Sr1 O11 B6 O10 114.4(2) . . . 2_656 ?
Sr1 O11 B6 O12 -124.41(19) . . . . ?
Sr1 O9 B5 Sr1 -135.6(6) 2_656 . . . ?
Sr1 O9 B5 O11 27.8(3) 2_656 . . . ?
Sr1 O9 B5 O10 -154.49(17) 2_656 . . . ?
Sr1 O9 B4 O7 163.13(19) 2_656 . . . ?
Sr1 O9 B4 O8 -20.0(3) 2_656 . . . ?
Sr1 O8 B3 O6 -46.6(4) 2_656 . . . ?
Sr1 O8 B3 O5 132.3(2) 2_656 . . . ?
Sr1 O8 B4 O9 14.58(19) 2_656 . . . ?
Sr1 O8 B4 O7 -168.5(2) 2_656 . . . ?
Sr1 O10 B5 O11 -8.5(3) . . . . ?
Sr1 O10 B5 O9 173.55(18) . . . . ?
Sr1 O13 B7 O1 133.9(2) 2_656 . . 1_465 ?
Sr1 O13 B7 O12 -47.8(3) 2_656 . . . ?
Sr1 O13 B8 O6 0.2(3) 2_656 . . 2_655 ?
Sr1 O13 B8 O2 -121.41(18) 2_656 . . 1_465 ?
Sr1 O13 B8 O4 122.19(17) 2_656 . . 2_655 ?
Na1 O7 B4 Sr1 -93.3(5) . . . 2_656 ?
Na1 O7 B4 O9 -133.2(2) . . . . ?
Na1 O7 B4 O8 50.2(3) . . . . ?
Na1 O3 B1 O1 14.0(4) . . . . ?
Na1 O3 B1 O2 -164.64(19) . . . . ?
Na1 O3 B2 Na1 -145.57(8) . . . 4_565 ?
Na1 O3 B2 O5 -0.2(2) . . . . ?
Na1 O3 B2 O4 175.7(3) . . . . ?
Na1 O5 B3 O8 -6.9(4) . . . . ?
Na1 O5 B3 O6 171.98(18) . . . . ?
Na1 O5 B2 Na1 113.8(3) . . . 4_565 ?
Na1 O5 B2 O3 0.2(2) . . . . ?
Na1 O5 B2 O4 -175.8(2) . . . . ?
Na1 O2 B1 O3 -56.4(3) 4_565 . . . ?
Na1 O2 B1 O1 125.0(2) 4_565 . . . ?
Na1 O12 B6 Sr1 -162.23(8) 2_656 . . 2_656 ?
Na1 O12 B6 O11 103.78(18) 2_656 . . . ?
Na1 O12 B6 O7 -15.87(19) 2_656 . . 2_656 ?
Na1 O12 B6 O10 -135.42(17) 2_656 . . 2_656 ?
Na1 O12 B7 O1 8.1(3) 2_656 . . 1_465 ?
Na1 O12 B7 O13 -170.3(2) 2_656 . . . ?
Na1 O4 B2 Na1 -121.02(10) 3_766 . . 4_565 ?
Na1 O4 B2 O3 51.2(3) 4_565 . . . ?
Na1 O4 B2 O3 -69.8(3) 3_766 . . . ?
Na1 O4 B2 O5 -133.4(2) 4_565 . . . ?
Na1 O4 B2 O5 105.6(2) 3_766 . . . ?
B5 O11 B6 Sr1 5.0(3) . . . 2_656 ?
B5 O11 B6 Na1 154.4(2) . . . 2_656 ?
B5 O11 B6 O7 -146.8(2) . . . 2_656 ?
B5 O11 B6 O10 -26.7(3) . . . 2_656 ?
B5 O11 B6 O12 94.5(3) . . . . ?
B5 O9 B4 Sr1 -155.6(3) . . . 2_656 ?
B5 O9 B4 O7 7.6(3) . . . . ?
B5 O9 B4 O8 -175.5(2) . . . . ?
B3 O8 B4 Sr1 163.9(2) . . . 2_656 ?
B3 O8 B4 O9 178.5(2) . . . . ?
B3 O8 B4 O7 -4.7(4) . . . . ?
B3 O5 B2 Na1 -176.1(3) . . . . ?
B3 O5 B2 Na1 -62.3(4) . . . 4_565 ?
B3 O5 B2 O3 -175.9(2) . . . . ?
B3 O5 B2 O4 8.1(4) . . . . ?
B4 O9 B5 Sr1 17.4(8) . . . . ?
B4 O9 B5 O11 -179.2(2) . . . . ?
B4 O9 B5 O10 -1.5(3) . . . . ?
B4 O8 B3 O6 162.5(2) . . . . ?
B4 O8 B3 O5 -18.7(4) . . . . ?
B6 O11 B5 Sr1 154.1(2) . . . . ?
B6 O11 B5 O9 -21.5(4) . . . . ?
B6 O11 B5 O10 160.8(2) . . . . ?
B6 O7 B4 Sr1 35.3(6) 2_646 . . 2_656 ?
B6 O7 B4 O9 -4.6(4) 2_646 . . . ?
B6 O7 B4 O8 178.8(2) 2_646 . . . ?
B6 O10 B5 Sr1 178.5(3) 2_646 . . . ?
B6 O10 B5 O11 169.9(2) 2_646 . . . ?
B6 O10 B5 O9 -8.0(4) 2_646 . . . ?
B6 O12 B7 O1 -109.0(3) . . . 1_465 ?
B6 O12 B7 O13 72.7(4) . . . . ?
B7 O1 B1 O3 -178.2(2) 1_645 . . . ?
B7 O1 B1 O2 0.5(4) 1_645 . . . ?
B7 O12 B6 Sr1 -39.7(3) . . . 2_656 ?
B7 O12 B6 Na1 122.6(3) . . . 2_656 ?
B7 O12 B6 O11 -133.7(3) . . . . ?
B7 O12 B6 O7 106.7(3) . . . 2_656 ?
B7 O12 B6 O10 -12.9(4) . . . 2_656 ?
B7 O13 B8 O6 146.2(2) . . . 2_655 ?
B7 O13 B8 O2 24.6(3) . . . 1_465 ?
B7 O13 B8 O4 -91.8(3) . . . 2_655 ?
B1 O3 B2 Na1 -174.2(3) . . . . ?
B1 O3 B2 Na1 40.2(3) . . . 4_565 ?
B1 O3 B2 O5 -174.4(2) . . . . ?
B1 O3 B2 O4 1.4(5) . . . . ?
B8 O6 B3 O8 -175.9(2) 2_645 . . . ?
B8 O6 B3 O5 5.3(4) 2_645 . . . ?
B8 O2 B1 O3 -170.1(2) 1_645 . . . ?
B8 O2 B1 O1 11.3(4) 1_645 . . . ?
B8 O4 B2 Na1 139.0(3) 2_645 . . 4_565 ?
B8 O4 B2 O3 -169.8(2) 2_645 . . . ?
B8 O4 B2 O5 5.7(4) 2_645 . . . ?
B8 O13 B7 O1 -15.2(4) . . . 1_465 ?
B8 O13 B7 O12 163.1(2) . . . . ?
B2 O3 B1 O1 -174.4(2) . . . . ?
B2 O3 B1 O2 6.9(4) . . . . ?
B2 O5 B3 O8 167.5(2) . . . . ?
B2 O5 B3 O6 -13.7(4) . . . . ?
